data_4335229
loop_
_publ_author_name
'Samundeeswari Mariappan Balasekaran'
'Matthias Molski'
'Johann Spandl'
'Adelheid Hagenbach'
'Roger Alberto'
'Ulrich Abram'

_publ_contact_author
;
      Ulrich Abram
      Freie Universitaet Berlin
      Institute of Chemistry and Biochemistry
      Fabeckstrasse 34-36
      D-14195 Berlin
      Germany
;
_publ_contact_author_email ulrich.abram@fu-berlin.de
_publ_contact_author_fax '049 30 838 52676'
_publ_contact_author_phone '049 30 838 54002'
_publ_section_title
;
 Hexafluoridotechnetate(IV) Revisited
;
_journal_name_full 'Inorganic Chemistry'
_journal_page_first 7094
_journal_page_last 7099
_journal_paper_doi 10.1021/ic400775e
_journal_volume 52
_journal_year 2013
_chemical_formula_moiety 'Tc F6,2(Na)'
_chemical_formula_sum 'F6 Na2 Tc'
_chemical_formula_weight 257.97
_chemical_name_common 'Sodium hexafluorotechnetate(IV)'
_chemical_name_systematic 'Sodium hexafluorotechnetate(IV)'
_space_group_IT_number 164
_symmetry_cell_setting trigonal
_symmetry_space_group_name_Hall '-P 3 2"'
_symmetry_space_group_name_H-M 'P -3 m 1'
_atom_sites_solution_hydrogens none
_atom_sites_solution_primary heavy
_atom_sites_solution_secondary none
_audit_creation_method SHELXL-97
_cell_angle_alpha 90.00
_cell_angle_beta 90.00
_cell_angle_gamma 120.00
_cell_formula_units_Z 1
_cell_length_a 5.9580(10)
_cell_length_b 5.9580(10)
_cell_length_c 4.7570(10)
_cell_measurement_reflns_used 3407
_cell_measurement_temperature 200(2)
_cell_measurement_theta_max 29.57
_cell_measurement_theta_min 3.95
_cell_volume 146.24(5)
_computing_cell_refinement 'STOE X-AREA'
_computing_data_collection 'STOE X-AREA'
_computing_data_reduction 'STOE X-RED'
_computing_molecular_graphics Diamond
_computing_publication_material WinGx
_computing_structure_refinement 'SHELXL-97 (Sheldrick, 2008)'
_computing_structure_solution 'SHELXS-86 (Sheldrick, 2008)'
_diffrn_ambient_temperature 200(2)
_diffrn_detector_area_resol_mean 6.67
_diffrn_measured_fraction_theta_full 1.000
_diffrn_measured_fraction_theta_max 1.000
_diffrn_measurement_device_type 'STOE IPDS 2T'
_diffrn_measurement_method 'rotation method'
_diffrn_radiation_monochromator graphite
_diffrn_radiation_source 'fine-focus sealed tube'
_diffrn_radiation_type MoK\a
_diffrn_radiation_wavelength 0.71073
_diffrn_reflns_av_R_equivalents 0.1111
_diffrn_reflns_av_sigmaI/netI 0.0427
_diffrn_reflns_limit_h_max 8
_diffrn_reflns_limit_h_min -6
_diffrn_reflns_limit_k_max 8
_diffrn_reflns_limit_k_min -8
_diffrn_reflns_limit_l_max 6
_diffrn_reflns_limit_l_min -6
_diffrn_reflns_number 1669
_diffrn_reflns_theta_full 29.09
_diffrn_reflns_theta_max 29.09
_diffrn_reflns_theta_min 3.95
_diffrn_standards_decay_% 0.5
_exptl_absorpt_coefficient_mu 2.640
_exptl_absorpt_correction_T_max 0.7405
_exptl_absorpt_correction_T_min 0.5874
_exptl_absorpt_correction_type integration
_exptl_absorpt_process_details
;
P. Coppens in "Crystallographic Computing" ed F.R Ahmed, S.R. Hall 
and C.P.Huber, Copenhagen, Munksgaard, (1979) pp 255-270
;
_exptl_crystal_colour colorless
_exptl_crystal_density_diffrn 2.929
_exptl_crystal_description block
_exptl_crystal_F_000 119
_exptl_crystal_size_max 0.150
_exptl_crystal_size_mid 0.140
_exptl_crystal_size_min 0.130
_refine_diff_density_max 1.287
_refine_diff_density_min -2.337
_refine_diff_density_rms 0.396
_refine_ls_extinction_method none
_refine_ls_goodness_of_fit_ref 1.257
_refine_ls_hydrogen_treatment none
_refine_ls_matrix_type full
_refine_ls_number_parameters 12
_refine_ls_number_reflns 173
_refine_ls_number_restraints 0
_refine_ls_restrained_S_all 1.257
_refine_ls_R_factor_all 0.0819
_refine_ls_R_factor_gt 0.0819
_refine_ls_shift/su_max 0.000
_refine_ls_shift/su_mean 0.000
_refine_ls_structure_factor_coef Fsqd
_refine_ls_weighting_details 'calc w=1/[\s^2^(Fo^2^)+(0.1606P)^2^+0.0000P] where P=(Fo^2^+2Fc^2^)/3'
_refine_ls_weighting_scheme calc
_refine_ls_wR_factor_gt 0.2035
_refine_ls_wR_factor_ref 0.2035
_reflns_number_gt 173
_reflns_number_total 173
_reflns_threshold_expression >2\s(I)
_cod_data_source_file ic400775e_si_001_3.cif
_cod_data_source_block na2tcf6
_cod_database_code 4335229

loop_
_symmetry_equiv_pos_as_xyz
'x, y, z'
'-y, x-y, z'
'y, x, -z'
'-x+y, -x, z'
'-x, -x+y, -z'
'x-y, -y, -z'
'-x, -y, -z'
'y, -x+y, -z'
'-y, -x, z'
'x-y, x, -z'
'x, x-y, z'
'-x+y, y, z'

loop_
_atom_site_label
_atom_site_type_symbol
_atom_site_fract_x
_atom_site_fract_y
_atom_site_fract_z
_atom_site_U_iso_or_equiv
_atom_site_adp_type
_atom_site_occupancy
_atom_site_symmetry_multiplicity
_atom_site_calc_flag
_atom_site_refinement_flags
Tc1 Tc 0.0000 0.0000 0.0000 0.0399(8) Uani 1 12 d S
F1 F 0.3061(13) 0.1530(7) 0.2203(12) 0.0486(13) Uani 1 2 d S
Na1 Na 0.3333 0.6667 0.305(3) 0.080(3) Uani 1 6 d S

loop_
_atom_site_aniso_label
_atom_site_aniso_U_11
_atom_site_aniso_U_22
_atom_site_aniso_U_33
_atom_site_aniso_U_23
_atom_site_aniso_U_13
_atom_site_aniso_U_12
Tc1 0.0398(9) 0.0398(9) 0.0401(11) 0.000 0.000 0.0199(4)
F1 0.047(3) 0.051(2) 0.046(3) -0.0027(11) -0.005(2) 0.0234(16)
Na1 0.080(5) 0.080(5) 0.079(7) 0.000 0.000 0.040(3)

loop_
_atom_type_symbol
_atom_type_description
_atom_type_scat_dispersion_real
_atom_type_scat_dispersion_imag
_atom_type_scat_source
F F 0.0170 0.0100 'International Tables Vol C Tables 4.2.6.8 and 6.1.1.4'
Na Na 0.0360 0.0250 'International Tables Vol C Tables 4.2.6.8 and 6.1.1.4'
Tc Tc -1.4390 0.7590 'International Tables Vol C Tables 4.2.6.8 and 6.1.1.4'

loop_
_geom_angle_atom_site_label_1
_geom_angle_atom_site_label_2
_geom_angle_atom_site_label_3
_geom_angle
_geom_angle_site_symmetry_1
_geom_angle_site_symmetry_3
F1 Tc1 F1 180.0(4) . 7
F1 Tc1 F1 87.6(3) . 8
F1 Tc1 F1 92.4(3) 7 8
F1 Tc1 F1 92.4(3) . 9
F1 Tc1 F1 87.6(3) 7 9
F1 Tc1 F1 87.6(3) 8 9
F1 Tc1 F1 87.6(3) . 3
F1 Tc1 F1 92.4(3) 7 3
F1 Tc1 F1 92.4(3) 8 3
F1 Tc1 F1 180.0(4) 9 3
F1 Tc1 F1 92.4(3) . 2
F1 Tc1 F1 87.6(3) 7 2
F1 Tc1 F1 180.0 8 2
F1 Tc1 F1 92.4(3) 9 2
F1 Tc1 F1 87.6(3) 3 2
Tc1 F1 Na1 163.1(4) . 7_666
F1 Na1 F1 66.9(3) 8_566 7_666
F1 Na1 F1 66.9(3) 8_566 3_556
F1 Na1 F1 66.9(3) 7_666 3_556
F1 Na1 Na1 49.8(2) 8_566 7_676
F1 Na1 Na1 49.8(3) 7_666 7_676
F1 Na1 Na1 101.2(6) 3_556 7_676
F1 Na1 Na1 49.8(3) 8_566 7_566
F1 Na1 Na1 101.2(6) 7_666 7_566
F1 Na1 Na1 49.8(3) 3_556 7_566
Na1 Na1 Na1 99.4(5) 7_676 7_566
F1 Na1 Na1 101.2(6) 8_566 7_666
F1 Na1 Na1 49.8(2) 7_666 7_666
F1 Na1 Na1 49.8(2) 3_556 7_666
Na1 Na1 Na1 99.4(5) 7_676 7_666
Na1 Na1 Na1 99.4(5) 7_566 7_666

loop_
_geom_bond_atom_site_label_1
_geom_bond_atom_site_label_2
_geom_bond_distance
_geom_bond_site_symmetry_2
Tc1 F1 1.895(6) .
Tc1 F1 1.895(6) 7
Tc1 F1 1.895(6) 8
Tc1 F1 1.895(6) 9
Tc1 F1 1.895(6) 3
Tc1 F1 1.895(6) 2
F1 Na1 2.925(14) 7_666
Na1 F1 2.925(14) 8_566
Na1 F1 2.925(14) 7_666
Na1 F1 2.925(14) 3_556
Na1 Na1 3.907(14) 7_676
Na1 Na1 3.907(14) 7_566
Na1 Na1 3.907(14) 7_666
